data_7026940
loop_
_publ_author_name
'Ebrahimpour, Parisa'
'Cushion, Michael'
'Haddow, Mairi F.'
'Hallett, Andrew J.'
'Wass, Duncan F.'

_publ_section_title
;
 Cu(I) complexes based on cis, cis-1,3,5-tris(arylideneamino)cyclohexane
 ligands: synthesis, structure and CO binding.
;
_journal_issue 45
_journal_name_full 'Dalton transactions (Cambridge, England : 2003)'
_journal_page_first 10910
_journal_page_last 10919
_journal_paper_doi 10.1039/c0dt00986e
_journal_volume 39
_journal_year 2010
_chemical_formula_moiety 'C54 H54 Cu3 N6, C29 H30 Cu N4, 4(F6 P), C H2 Cl2'
_chemical_formula_sum 'C84 H86 Cl2 Cu4 F24 N10 P4'
_chemical_formula_weight 2140.61
_chemical_name_common 3.2
_chemical_name_systematic
;
?
;
_space_group_IT_number 14
_symmetry_cell_setting monoclinic
_symmetry_space_group_name_Hall '-P 2yn'
_symmetry_space_group_name_H-M 'P 1 21/n 1'
_atom_sites_solution_hydrogens geom
_atom_sites_solution_primary direct
_atom_sites_solution_secondary difmap
_audit_creation_method SHELXL-97
_cell_angle_alpha 90.00
_cell_angle_beta 90.042(2)
_cell_angle_gamma 90.00
_cell_formula_units_Z 4
_cell_length_a 16.3400(7)
_cell_length_b 13.4089(6)
_cell_length_c 40.1113(13)
_cell_measurement_reflns_used 1485
_cell_measurement_temperature 100(2)
_cell_measurement_theta_max 20.47
_cell_measurement_theta_min 2.03
_cell_volume 8788.4(6)
_computing_cell_refinement 'Bruker PROTEUM'
_computing_data_collection 'Bruker PROTEUM'
_computing_data_reduction 'Bruker SAINT'
_computing_molecular_graphics 'Bruker ShelXTL'
_computing_publication_material 'Bruker ShelXTL'
_computing_structure_refinement 'SHELXL-97 (Sheldrick, 2008)'
_computing_structure_solution 'SHELXS-97 (Sheldrick, 2008)'
_diffrn_ambient_temperature 100(2)
_diffrn_measured_fraction_theta_full 0.886
_diffrn_measured_fraction_theta_max 0.886
_diffrn_measurement_device_type 'Bruker Apex II Kappa with CCD area detector'
_diffrn_measurement_method 'phi and omega scans'
_diffrn_radiation_monochromator graphite
_diffrn_radiation_source 'fine-focus sealed tube'
_diffrn_radiation_type MoK\a
_diffrn_radiation_wavelength 0.71073
_diffrn_reflns_av_R_equivalents 0.0000
_diffrn_reflns_av_sigmaI/netI 0.0634
_diffrn_reflns_limit_h_max 21
_diffrn_reflns_limit_h_min -21
_diffrn_reflns_limit_k_max 17
_diffrn_reflns_limit_k_min 0
_diffrn_reflns_limit_l_max 52
_diffrn_reflns_limit_l_min 0
_diffrn_reflns_number 20271
_diffrn_reflns_theta_full 27.54
_diffrn_reflns_theta_max 27.54
_diffrn_reflns_theta_min 1.02
_exptl_absorpt_coefficient_mu 1.191
_exptl_absorpt_correction_T_max 0.745
_exptl_absorpt_correction_T_min 0.554
_exptl_absorpt_correction_type multi-scan
_exptl_absorpt_process_details 'SADABS V2008/1'
_exptl_crystal_colour yellow
_exptl_crystal_density_diffrn 1.618
_exptl_crystal_density_method 'not measured'
_exptl_crystal_description plate
_exptl_crystal_F_000 4344
_exptl_crystal_size_max 0.30
_exptl_crystal_size_mid 0.20
_exptl_crystal_size_min 0.02
_refine_diff_density_max 1.596
_refine_diff_density_min -0.912
_refine_diff_density_rms 0.151
_refine_ls_extinction_method none
_refine_ls_goodness_of_fit_ref 1.133
_refine_ls_hydrogen_treatment constr
_refine_ls_matrix_type full
_refine_ls_number_parameters 1156
_refine_ls_number_reflns 27586
_refine_ls_number_restraints 0
_refine_ls_restrained_S_all 1.133
_refine_ls_R_factor_all 0.1159
_refine_ls_R_factor_gt 0.0945
_refine_ls_shift/su_max 0.001
_refine_ls_shift/su_mean 0.000
_refine_ls_structure_factor_coef Fsqd
_refine_ls_weighting_details 'calc w=1/[\s^2^(Fo^2^)+(0.0000P)^2^+215.4155P] where P=(Fo^2^+2Fc^2^)/3'
_refine_ls_weighting_scheme calc
_refine_ls_wR_factor_gt 0.2323
_refine_ls_wR_factor_ref 0.2434
_reflns_number_gt 22357
_reflns_number_total 20271
_reflns_threshold_expression >2sigma(I)
_cod_data_source_file c0dt00986e.txt
_cod_data_source_block 3.2
_cod_depositor_comments
;
The following automatic conversions were performed:

'_symmetry_cell_setting' value 'Monoclinic' changed to 'monoclinic'
according to /home/saulius/struct/CIF-dictionaries/cif_core.dic
dictionary named 'cif_core.dic' version 2.4.2 from 2011-04-26.

Automatic conversion script
Id: cif_fix_values 1891 2012-01-12 08:04:46Z andrius 
;
_cod_original_sg_symbol_H-M 'P 21 /n'
_cod_database_code 7026940

loop_
_symmetry_equiv_pos_as_xyz
'x, y, z'
'-x+1/2, y+1/2, -z+1/2'
'-x, -y, -z'
'x-1/2, -y-1/2, z-1/2'

loop_
_atom_site_label
_atom_site_type_symbol
_atom_site_fract_x
_atom_site_fract_y
_atom_site_fract_z
_atom_site_U_iso_or_equiv
_atom_site_adp_type
_atom_site_occupancy
_atom_site_symmetry_multiplicity
_atom_site_calc_flag
_atom_site_refinement_flags
Cu1 Cu 0.37239(6) 0.16009(8) 0.06728(2) 0.0204(2) Uani 1 1 d .
Cu2 Cu 0.98543(5) 0.72613(7) 0.10933(2) 0.0151(2) Uani 1 1 d .
Cu3 Cu 0.74828(5) 0.71998(7) 0.18977(2) 0.0145(2) Uani 1 1 d .
Cu4 Cu 1.03142(5) 0.76982(7) 0.23228(2) 0.01346(19) Uani 1 1 d .
N1 N 0.3579(4) 0.1099(6) 0.01791(16) 0.0233(16) Uani 1 1 d .
N2 N 0.2582(4) 0.2258(7) 0.06414(17) 0.0319(18) Uani 1 1 d .
N3 N 0.3444(4) 0.0167(5) 0.08201(16) 0.0212(15) Uani 1 1 d .
N4 N 0.4585(4) 0.2473(5) 0.08280(17) 0.0239(16) Uani 1 1 d .
N5 N 0.9589(4) 0.8653(5) 0.10528(15) 0.0132(13) Uani 1 1 d .
N6 N 0.7484(3) 0.8626(5) 0.19062(15) 0.0131(13) Uani 1 1 d .
N7 N 1.0363(4) 0.9076(5) 0.22048(14) 0.0128(13) Uani 1 1 d .
N8 N 1.0257(3) 0.6287(4) 0.23787(15) 0.0117(12) Uani 1 1 d .
N9 N 1.0060(4) 0.5888(5) 0.11779(15) 0.0137(13) Uani 1 1 d .
N10 N 0.7602(4) 0.5791(5) 0.18552(15) 0.0144(13) Uani 1 1 d .
C1 C 0.2787(5) 0.0632(7) 0.0098(2) 0.0238(19) Uani 1 1 d .
H1 H 0.2776 0.0459 -0.0144 0.029 Uiso 1 1 calc R
C2 C 0.2057(5) 0.1317(7) 0.0178(2) 0.028(2) Uani 1 1 d .
H2A H 0.1551 0.0999 0.0094 0.033 Uiso 1 1 calc R
H2B H 0.2129 0.1953 0.0057 0.033 Uiso 1 1 calc R
C3 C 0.1947(5) 0.1550(8) 0.0553(2) 0.032(2) Uani 1 1 d .
H3 H 0.1403 0.1879 0.0584 0.038 Uiso 1 1 calc R
C4 C 0.1969(5) 0.0582(8) 0.0768(2) 0.035(2) Uani 1 1 d .
H4A H 0.2031 0.0777 0.1005 0.042 Uiso 1 1 calc R
H4B H 0.1434 0.0242 0.0746 0.042 Uiso 1 1 calc R
C5 C 0.2642(5) -0.0165(7) 0.0683(2) 0.027(2) Uani 1 1 d .
H5 H 0.2499 -0.0818 0.0788 0.033 Uiso 1 1 calc R
C6 C 0.2727(5) -0.0329(7) 0.0304(2) 0.028(2) Uani 1 1 d .
H6A H 0.3222 -0.0735 0.0262 0.034 Uiso 1 1 calc R
H6B H 0.2249 -0.0716 0.0225 0.034 Uiso 1 1 calc R
C7 C 0.5074(5) 0.3019(7) 0.0910(2) 0.0257(19) Uani 1 1 d .
C8 C 0.5685(6) 0.3739(7) 0.1018(3) 0.037(2) Uani 1 1 d .
H8A H 0.6028 0.3928 0.0827 0.056 Uiso 1 1 calc R
H8B H 0.6028 0.3441 0.1192 0.056 Uiso 1 1 calc R
H8C H 0.5412 0.4333 0.1106 0.056 Uiso 1 1 calc R
C9 C 0.4078(5) 0.1304(6) -0.0058(2) 0.0216(18) Uani 1 1 d .
H9 H 0.3912 0.1241 -0.0284 0.026 Uiso 1 1 calc R
C10 C 0.4909(5) 0.1639(6) 0.0025(2) 0.0211(17) Uani 1 1 d .
C11 C 0.5261(5) 0.2481(6) -0.0132(2) 0.027(2) Uani 1 1 d .
H11 H 0.4975 0.2819 -0.0304 0.032 Uiso 1 1 calc R
C12 C 0.6034(5) 0.2813(8) -0.0030(2) 0.036(2) Uani 1 1 d .
H12 H 0.6269 0.3389 -0.0128 0.043 Uiso 1 1 calc R
C13 C 0.6457(5) 0.2294(8) 0.0217(2) 0.032(2) Uani 1 1 d .
H13 H 0.6983 0.2520 0.0284 0.038 Uiso 1 1 calc R
C14 C 0.6124(5) 0.1455(7) 0.0366(2) 0.0262(19) Uani 1 1 d .
H14 H 0.6418 0.1110 0.0535 0.031 Uiso 1 1 calc R
C15 C 0.5359(5) 0.1123(7) 0.02668(19) 0.0215(18) Uani 1 1 d .
H15 H 0.5137 0.0537 0.0365 0.026 Uiso 1 1 calc R
C16 C 0.2368(6) 0.3159(9) 0.0686(2) 0.044(3) Uani 1 1 d .
H16 H 0.1801 0.3304 0.0706 0.053 Uiso 1 1 calc R
C17 C 0.2972(7) 0.4010(8) 0.0707(3) 0.043(3) Uani 1 1 d .
C18 C 0.2896(7) 0.4753(9) 0.0948(3) 0.051(3) Uani 1 1 d .
H18 H 0.2457 0.4735 0.1103 0.061 Uiso 1 1 calc R
C19 C 0.3465(8) 0.5516(8) 0.0959(3) 0.048(3) Uani 1 1 d .
H19 H 0.3414 0.6026 0.1122 0.057 Uiso 1 1 calc R
C20 C 0.4096(9) 0.5543(9) 0.0739(3) 0.054(3) Uani 1 1 d .
H20 H 0.4497 0.6053 0.0756 0.064 Uiso 1 1 calc R
C21 C 0.4158(7) 0.4843(8) 0.0494(2) 0.044(3) Uani 1 1 d .
H21 H 0.4587 0.4885 0.0335 0.053 Uiso 1 1 calc R
C22 C 0.3592(7) 0.4064(8) 0.0476(2) 0.042(3) Uani 1 1 d .
H22 H 0.3634 0.3575 0.0306 0.050 Uiso 1 1 calc R
C23 C 0.3906(5) -0.0545(6) 0.09173(19) 0.0204(17) Uani 1 1 d .
H23 H 0.3699 -0.1207 0.0911 0.024 Uiso 1 1 calc R
C24 C 0.4752(5) -0.0380(6) 0.10392(19) 0.0208(17) Uani 1 1 d .
C25 C 0.4968(5) 0.0503(6) 0.12000(19) 0.0212(17) Uani 1 1 d .
H25 H 0.4563 0.0985 0.1253 0.025 Uiso 1 1 calc R
C26 C 0.5784(5) 0.0669(6) 0.12813(19) 0.0187(17) Uani 1 1 d .
H26 H 0.5941 0.1270 0.1389 0.022 Uiso 1 1 calc R
C27 C 0.6373(5) -0.0051(7) 0.1203(2) 0.0240(19) Uani 1 1 d .
H27 H 0.6933 0.0083 0.1249 0.029 Uiso 1 1 calc R
C28 C 0.6162(5) -0.0937(7) 0.1064(2) 0.0241(18) Uani 1 1 d .
H28 H 0.6568 -0.1428 0.1021 0.029 Uiso 1 1 calc R
C29 C 0.5339(5) -0.1125(6) 0.0983(2) 0.0244(19) Uani 1 1 d .
H29 H 0.5182 -0.1750 0.0891 0.029 Uiso 1 1 calc R
C30 C 0.9334(4) 0.9198(6) 0.13536(17) 0.0124(15) Uani 1 1 d .
H30 H 0.9274 0.9924 0.1303 0.015 Uiso 1 1 calc R
C31 C 0.8508(4) 0.8760(6) 0.14636(18) 0.0135(15) Uani 1 1 d .
H31A H 0.8088 0.8917 0.1293 0.016 Uiso 1 1 calc R
H31B H 0.8555 0.8025 0.1478 0.016 Uiso 1 1 calc R
C32 C 0.8230(4) 0.9170(6) 0.18013(17) 0.0130(15) Uani 1 1 d .
H32 H 0.8104 0.9897 0.1780 0.016 Uiso 1 1 calc R
C33 C 0.8893(4) 0.9018(6) 0.20685(17) 0.0125(14) Uani 1 1 d .
H33A H 0.8720 0.9354 0.2277 0.015 Uiso 1 1 calc R
H33B H 0.8945 0.8296 0.2116 0.015 Uiso 1 1 calc R
C34 C 0.9729(4) 0.9425(5) 0.19631(17) 0.0107(14) Uani 1 1 d .
H34 H 0.9713 1.0170 0.1962 0.013 Uiso 1 1 calc R
C35 C 0.9985(4) 0.9045(6) 0.16188(17) 0.0129(15) Uani 1 1 d .
H35A H 1.0491 0.9395 0.1550 0.016 Uiso 1 1 calc R
H35B H 1.0113 0.8325 0.1635 0.016 Uiso 1 1 calc R
C36 C 0.9682(4) 0.9120(6) 0.07813(18) 0.0143(15) Uani 1 1 d .
H36 H 0.9622 0.9825 0.0783 0.017 Uiso 1 1 calc R
C37 C 0.9876(4) 0.8630(6) 0.04622(17) 0.0151(16) Uani 1 1 d .
C38 C 0.9551(5) 0.7697(7) 0.0390(2) 0.0239(18) Uani 1 1 d .
H38 H 0.9196 0.7377 0.0544 0.029 Uiso 1 1 calc R
C39 C 0.9752(5) 0.7237(7) 0.0090(2) 0.030(2) Uani 1 1 d .
H39 H 0.9532 0.6598 0.0039 0.036 Uiso 1 1 calc R
C40 C 1.0265(5) 0.7696(8) -0.0135(2) 0.034(2) Uani 1 1 d .
H40 H 1.0404 0.7372 -0.0337 0.041 Uiso 1 1 calc R
C41 C 1.0579(6) 0.8632(8) -0.0064(2) 0.032(2) Uani 1 1 d .
H41 H 1.0930 0.8954 -0.0218 0.039 Uiso 1 1 calc R
C42 C 1.0380(5) 0.9092(7) 0.0231(2) 0.0234(18) Uani 1 1 d .
H42 H 1.0592 0.9737 0.0278 0.028 Uiso 1 1 calc R
C43 C 0.6834(4) 0.9114(6) 0.19651(17) 0.0126(15) Uani 1 1 d .
H43 H 0.6830 0.9813 0.1926 0.015 Uiso 1 1 calc R
C44 C 0.6091(4) 0.8634(6) 0.20919(19) 0.0166(16) Uani 1 1 d .
C45 C 0.5331(4) 0.8896(6) 0.1959(2) 0.0195(17) Uani 1 1 d .
H45 H 0.5292 0.9386 0.1789 0.023 Uiso 1 1 calc R
C46 C 0.4627(5) 0.8422(6) 0.2081(2) 0.0246(18) Uani 1 1 d .
H46 H 0.4108 0.8567 0.1986 0.030 Uiso 1 1 calc R
C47 C 0.4687(5) 0.7753(7) 0.2338(2) 0.032(2) Uani 1 1 d .
H47 H 0.4204 0.7457 0.2425 0.039 Uiso 1 1 calc R
C48 C 0.5439(6) 0.7501(7) 0.2471(2) 0.031(2) Uani 1 1 d .
H48 H 0.5474 0.7028 0.2647 0.038 Uiso 1 1 calc R
C49 C 0.6138(5) 0.7940(6) 0.2348(2) 0.0234(18) Uani 1 1 d .
H49 H 0.6656 0.7766 0.2438 0.028 Uiso 1 1 calc R
C50 C 1.0936(4) 0.9707(6) 0.22748(17) 0.0133(15) Uani 1 1 d .
H50 H 1.0892 1.0360 0.2184 0.016 Uiso 1 1 calc R
C51 C 1.1651(4) 0.9485(6) 0.24846(19) 0.0158(15) Uani 1 1 d .
C52 C 1.1977(4) 0.8539(6) 0.25252(19) 0.0180(16) Uani 1 1 d .
H52 H 1.1755 0.7995 0.2403 0.022 Uiso 1 1 calc R
C53 C 1.2630(4) 0.8378(7) 0.2744(2) 0.0205(17) Uani 1 1 d .
H53 H 1.2839 0.7724 0.2778 0.025 Uiso 1 1 calc R
C54 C 1.2968(5) 0.9176(7) 0.2911(2) 0.026(2) Uani 1 1 d .
H54 H 1.3415 0.9070 0.3059 0.031 Uiso 1 1 calc R
C55 C 1.2664(5) 1.0135(7) 0.2866(2) 0.0244(19) Uani 1 1 d .
H55 H 1.2898 1.0679 0.2984 0.029 Uiso 1 1 calc R
C56 C 1.2017(4) 1.0294(6) 0.2649(2) 0.0186(17) Uani 1 1 d .
H56 H 1.1822 1.0952 0.2611 0.022 Uiso 1 1 calc R
C57 C 0.9846(4) 0.5683(5) 0.21210(18) 0.0121(14) Uani 1 1 d .
H57 H 0.9955 0.4960 0.2164 0.015 Uiso 1 1 calc R
C58 C 0.8929(4) 0.5871(6) 0.21372(17) 0.0131(15) Uani 1 1 d .
H58A H 0.8716 0.5599 0.2350 0.016 Uiso 1 1 calc R
H58B H 0.8832 0.6600 0.2138 0.016 Uiso 1 1 calc R
C59 C 0.8452(4) 0.5413(6) 0.18512(18) 0.0120(14) Uani 1 1 d .
H59 H 0.8445 0.4672 0.1878 0.014 Uiso 1 1 calc R
C60 C 0.8815(4) 0.5675(5) 0.15120(18) 0.0123(15) Uani 1 1 d .
H60A H 0.8526 0.5289 0.1338 0.015 Uiso 1 1 calc R
H60B H 0.8720 0.6392 0.1467 0.015 Uiso 1 1 calc R
C61 C 0.9724(4) 0.5463(5) 0.14883(16) 0.0105(14) Uani 1 1 d .
H61 H 0.9821 0.4727 0.1493 0.013 Uiso 1 1 calc R
C62 C 1.0182(4) 0.5961(6) 0.17763(17) 0.0136(15) Uani 1 1 d .
H62A H 1.0150 0.6693 0.1749 0.016 Uiso 1 1 calc R
H62B H 1.0766 0.5768 0.1765 0.016 Uiso 1 1 calc R
C63 C 1.0624(4) 0.5819(6) 0.26169(17) 0.0155(16) Uani 1 1 d .
H63 H 1.0653 0.5112 0.2605 0.019 Uiso 1 1 calc R
C64 C 1.0997(4) 0.6309(6) 0.29029(18) 0.0157(16) Uani 1 1 d .
C65 C 1.0692(4) 0.7169(6) 0.30455(17) 0.0163(15) Uani 1 1 d .
H65 H 1.0212 0.7468 0.2956 0.020 Uiso 1 1 calc R
C66 C 1.1078(5) 0.7602(6) 0.33188(19) 0.0202(17) Uani 1 1 d .
H66 H 1.0874 0.8203 0.3413 0.024 Uiso 1 1 calc R
C67 C 1.1770(5) 0.7141(7) 0.3452(2) 0.0248(19) Uani 1 1 d .
H67 H 1.2039 0.7435 0.3638 0.030 Uiso 1 1 calc R
C68 C 1.2063(5) 0.6277(6) 0.33209(19) 0.0215(18) Uani 1 1 d .
H68 H 1.2535 0.5974 0.3416 0.026 Uiso 1 1 calc R
C69 C 1.1680(4) 0.5834(6) 0.30495(19) 0.0184(17) Uani 1 1 d .
H69 H 1.1875 0.5218 0.2963 0.022 Uiso 1 1 calc R
C70 C 1.0409(4) 0.5282(6) 0.09735(18) 0.0142(15) Uani 1 1 d .
H70 H 1.0371 0.4589 0.1020 0.017 Uiso 1 1 calc R
C71 C 1.0857(4) 0.5584(6) 0.06776(18) 0.0165(16) Uani 1 1 d .
C72 C 1.0884(5) 0.4943(7) 0.0407(2) 0.0254(19) Uani 1 1 d .
H72 H 1.0574 0.4345 0.0410 0.031 Uiso 1 1 calc R
C73 C 1.1360(6) 0.5168(7) 0.0132(2) 0.035(2) Uani 1 1 d .
H73 H 1.1373 0.4724 -0.0053 0.042 Uiso 1 1 calc R
C74 C 1.1810(6) 0.6023(7) 0.0125(2) 0.032(2) Uani 1 1 d .
H74 H 1.2136 0.6174 -0.0065 0.038 Uiso 1 1 calc R
C75 C 1.1795(5) 0.6685(7) 0.0397(2) 0.0260(19) Uani 1 1 d .
H75 H 1.2114 0.7277 0.0393 0.031 Uiso 1 1 calc R
C76 C 1.1315(4) 0.6470(6) 0.06696(19) 0.0163(16) Uani 1 1 d .
H76 H 1.1294 0.6920 0.0852 0.020 Uiso 1 1 calc R
C77 C 0.7020(4) 0.5157(6) 0.18238(18) 0.0146(15) Uani 1 1 d .
H77 H 0.7153 0.4468 0.1824 0.017 Uiso 1 1 calc R
C78 C 0.6153(4) 0.5444(5) 0.17873(17) 0.0126(15) Uani 1 1 d .
C79 C 0.5560(4) 0.4811(6) 0.1917(2) 0.0177(16) Uani 1 1 d .
H79 H 0.5721 0.4218 0.2028 0.021 Uiso 1 1 calc R
C80 C 0.4746(5) 0.5033(6) 0.1886(2) 0.0229(18) Uani 1 1 d .
H80 H 0.4345 0.4597 0.1976 0.027 Uiso 1 1 calc R
C81 C 0.4506(5) 0.5907(7) 0.1719(2) 0.0231(18) Uani 1 1 d .
H81 H 0.3942 0.6073 0.1703 0.028 Uiso 1 1 calc R
C82 C 0.5085(5) 0.6524(7) 0.1580(2) 0.0227(18) Uani 1 1 d .
H82 H 0.4920 0.7106 0.1463 0.027 Uiso 1 1 calc R
C83 C 0.5916(4) 0.6296(6) 0.16104(18) 0.0164(16) Uani 1 1 d .
H83 H 0.6317 0.6716 0.1512 0.020 Uiso 1 1 calc R
C84 C 0.8078(6) 0.2406(7) 0.1086(2) 0.035(2) Uani 1 1 d .
H84A H 0.8512 0.2407 0.1258 0.042 Uiso 1 1 calc R
H84B H 0.7543 0.2390 0.1202 0.042 Uiso 1 1 calc R
Cl1 Cl 0.81764(14) 0.13293(18) 0.08394(6) 0.0352(5) Uani 1 1 d .
Cl2 Cl 0.81472(19) 0.3511(2) 0.08505(7) 0.0497(7) Uani 1 1 d .
P1 P 0.04332(14) 0.22149(19) 0.14736(6) 0.0303(5) Uani 1 1 d .
F1 F 0.0873(4) 0.1649(7) 0.1770(2) 0.093(3) Uani 1 1 d .
F2 F 0.0510(6) 0.1303(6) 0.1230(3) 0.109(4) Uani 1 1 d .
F3 F 0.1279(4) 0.2649(5) 0.13446(19) 0.062(2) Uani 1 1 d .
F4 F -0.0028(4) 0.2824(5) 0.11900(16) 0.0595(19) Uani 1 1 d .
F5 F 0.0300(5) 0.3142(5) 0.17120(19) 0.067(2) Uani 1 1 d .
F6 F -0.0423(3) 0.1748(4) 0.15981(14) 0.0383(13) Uani 1 1 d .
P2 P 0.23145(13) 0.77658(18) 0.15692(5) 0.0230(5) Uani 1 1 d .
F7 F 0.2148(4) 0.6625(4) 0.14554(13) 0.0386(13) Uani 1 1 d .
F8 F 0.3123(4) 0.7783(5) 0.13523(17) 0.0567(17) Uani 1 1 d .
F9 F 0.2841(3) 0.7370(4) 0.18811(13) 0.0346(13) Uani 1 1 d .
F10 F 0.1773(4) 0.8149(4) 0.12611(13) 0.0378(13) Uani 1 1 d .
F11 F 0.1513(3) 0.7695(4) 0.17950(12) 0.0345(12) Uani 1 1 d .
F12 F 0.2450(4) 0.8887(4) 0.16863(15) 0.0451(15) Uani 1 1 d .
P3 P 0.72463(15) 0.6378(2) 0.06871(6) 0.0364(6) Uani 1 1 d .
F13 F 0.6333(4) 0.6812(5) 0.07144(18) 0.0573(19) Uani 1 1 d .
F14 F 0.8167(3) 0.5963(5) 0.06638(16) 0.0521(17) Uani 1 1 d .
F15 F 0.7393(6) 0.7038(14) 0.0402(4) 0.262(12) Uani 1 1 d .
F16 F 0.7520(5) 0.7067(7) 0.0973(3) 0.119(4) Uani 1 1 d .
F17 F 0.7080(4) 0.5593(6) 0.0974(2) 0.084(3) Uani 1 1 d .
F18 F 0.6921(6) 0.5494(8) 0.0462(3) 0.116(4) Uani 1 1 d .
P4 P 0.79470(13) 0.71267(16) 0.30015(5) 0.0194(4) Uani 1 1 d .
F19 F 0.7457(3) 0.6465(4) 0.27371(12) 0.0303(12) Uani 1 1 d .
F20 F 0.8253(3) 0.7857(4) 0.27124(12) 0.0355(13) Uani 1 1 d .
F21 F 0.8740(3) 0.6442(4) 0.29492(11) 0.0238(10) Uani 1 1 d .
F22 F 0.7165(3) 0.7817(4) 0.30586(13) 0.0326(12) Uani 1 1 d .
F23 F 0.7642(3) 0.6405(3) 0.32937(11) 0.0250(11) Uani 1 1 d .
F24 F 0.8440(3) 0.7773(4) 0.32740(11) 0.0262(11) Uani 1 1 d .

loop_
_atom_site_aniso_label
_atom_site_aniso_U_11
_atom_site_aniso_U_22
_atom_site_aniso_U_33
_atom_site_aniso_U_23
_atom_site_aniso_U_13
_atom_site_aniso_U_12
Cu1 0.0197(5) 0.0270(6) 0.0146(5) 0.0025(4) -0.0007(4) 0.0023(4)
Cu2 0.0199(5) 0.0131(5) 0.0122(4) 0.0010(4) 0.0027(3) 0.0022(4)
Cu3 0.0121(4) 0.0109(5) 0.0206(5) -0.0001(4) 0.0012(3) -0.0006(4)
Cu4 0.0146(4) 0.0122(5) 0.0135(4) 0.0013(4) -0.0027(3) -0.0008(4)
N1 0.018(3) 0.041(5) 0.011(3) 0.015(3) -0.001(3) 0.000(3)
N2 0.030(4) 0.045(5) 0.021(4) 0.007(3) -0.002(3) 0.017(4)
N3 0.021(3) 0.029(4) 0.013(3) 0.003(3) -0.005(3) -0.005(3)
N4 0.030(4) 0.019(4) 0.023(4) 0.002(3) 0.001(3) 0.006(3)
N5 0.013(3) 0.011(3) 0.016(3) 0.003(2) -0.001(2) 0.006(2)
N6 0.009(3) 0.014(3) 0.016(3) 0.002(2) -0.002(2) -0.004(2)
N7 0.011(3) 0.019(3) 0.008(3) -0.004(2) 0.001(2) 0.000(3)
N8 0.008(3) 0.007(3) 0.020(3) 0.008(2) 0.002(2) 0.001(2)
N9 0.014(3) 0.018(3) 0.010(3) 0.001(2) 0.000(2) -0.001(3)
N10 0.014(3) 0.018(3) 0.011(3) -0.004(2) 0.001(2) -0.002(3)
C1 0.017(4) 0.038(5) 0.016(4) 0.001(4) 0.002(3) -0.011(4)
C2 0.018(4) 0.048(6) 0.017(4) 0.012(4) -0.008(3) -0.003(4)
C3 0.016(4) 0.058(7) 0.020(4) 0.007(4) -0.001(3) 0.008(4)
C4 0.019(4) 0.065(7) 0.021(5) 0.010(4) 0.000(3) -0.005(4)
C5 0.022(4) 0.043(6) 0.017(4) 0.017(4) -0.005(3) -0.012(4)
C6 0.022(4) 0.049(6) 0.013(4) 0.005(4) -0.003(3) -0.006(4)
C7 0.027(5) 0.027(5) 0.023(4) 0.000(4) 0.005(3) 0.003(4)
C8 0.042(6) 0.027(5) 0.043(6) 0.005(4) -0.010(5) -0.011(4)
C9 0.020(4) 0.027(5) 0.017(4) 0.004(3) 0.001(3) -0.003(3)
C10 0.018(4) 0.026(5) 0.019(4) -0.002(3) 0.006(3) 0.002(3)
C11 0.027(5) 0.025(5) 0.028(5) 0.012(4) -0.001(4) -0.005(4)
C12 0.030(5) 0.041(6) 0.037(5) 0.015(5) -0.001(4) -0.005(4)
C13 0.031(5) 0.044(6) 0.021(4) -0.004(4) -0.004(4) -0.011(4)
C14 0.020(4) 0.036(5) 0.023(4) 0.011(4) 0.005(3) 0.003(4)
C15 0.021(4) 0.027(5) 0.016(4) 0.000(3) 0.006(3) 0.004(3)
C16 0.035(6) 0.070(8) 0.028(5) 0.004(5) -0.003(4) 0.026(5)
C17 0.059(7) 0.036(6) 0.033(6) -0.003(4) -0.021(5) 0.031(5)
C18 0.060(7) 0.064(8) 0.030(6) -0.015(5) -0.014(5) 0.041(6)
C19 0.075(8) 0.036(7) 0.032(6) -0.010(5) -0.019(6) 0.026(6)
C20 0.092(10) 0.035(7) 0.034(6) -0.004(5) -0.019(6) 0.010(6)
C21 0.074(8) 0.037(6) 0.021(5) 0.011(4) -0.005(5) 0.008(6)
C22 0.066(7) 0.041(6) 0.019(5) 0.004(4) -0.007(5) 0.018(5)
C23 0.031(5) 0.012(4) 0.018(4) 0.005(3) -0.001(3) -0.001(3)
C24 0.022(4) 0.023(5) 0.017(4) 0.009(3) -0.001(3) 0.003(3)
C25 0.027(4) 0.025(5) 0.012(4) 0.003(3) 0.004(3) 0.004(4)
C26 0.023(4) 0.020(4) 0.013(4) 0.006(3) -0.005(3) -0.006(3)
C27 0.020(4) 0.033(5) 0.019(4) 0.011(4) -0.008(3) 0.002(4)
C28 0.029(5) 0.028(5) 0.015(4) -0.001(3) 0.000(3) 0.009(4)
C29 0.035(5) 0.021(5) 0.016(4) -0.003(3) -0.007(3) 0.001(4)
C30 0.012(4) 0.013(4) 0.012(3) 0.000(3) 0.000(3) 0.002(3)
C31 0.008(3) 0.015(4) 0.018(4) 0.001(3) 0.000(3) -0.002(3)
C32 0.008(3) 0.019(4) 0.012(3) 0.002(3) -0.002(3) -0.004(3)
C33 0.012(4) 0.013(4) 0.012(3) -0.001(3) 0.000(3) -0.004(3)
C34 0.010(3) 0.009(4) 0.012(3) -0.003(3) -0.001(3) -0.002(3)
C35 0.014(4) 0.016(4) 0.008(3) 0.004(3) 0.001(3) 0.000(3)
C36 0.009(3) 0.018(4) 0.016(4) 0.004(3) -0.001(3) 0.001(3)
C37 0.019(4) 0.019(4) 0.008(3) 0.002(3) -0.004(3) 0.005(3)
C38 0.027(4) 0.027(5) 0.018(4) -0.001(4) -0.009(3) 0.002(4)
C39 0.037(5) 0.032(5) 0.022(4) -0.012(4) -0.004(4) -0.005(4)
C40 0.034(5) 0.052(6) 0.016(4) -0.011(4) -0.001(4) 0.016(5)
C41 0.033(5) 0.047(6) 0.016(4) 0.000(4) 0.007(3) 0.000(4)
C42 0.023(4) 0.031(5) 0.016(4) 0.002(3) 0.001(3) -0.004(4)
C43 0.015(4) 0.013(4) 0.010(3) -0.001(3) -0.001(3) -0.003(3)
C44 0.013(4) 0.016(4) 0.021(4) -0.003(3) 0.004(3) -0.004(3)
C45 0.013(4) 0.017(4) 0.029(4) -0.008(3) 0.000(3) 0.005(3)
C46 0.013(4) 0.025(5) 0.036(5) -0.009(4) 0.005(3) 0.003(3)
C47 0.025(5) 0.024(5) 0.047(6) -0.001(4) 0.014(4) -0.011(4)
C48 0.038(5) 0.025(5) 0.031(5) 0.007(4) 0.018(4) -0.004(4)
C49 0.022(4) 0.027(5) 0.020(4) 0.003(3) 0.005(3) 0.001(3)
C50 0.012(4) 0.016(4) 0.012(3) -0.001(3) 0.004(3) 0.004(3)
C51 0.012(4) 0.019(4) 0.017(4) 0.002(3) 0.001(3) -0.004(3)
C52 0.016(4) 0.020(4) 0.018(4) -0.004(3) 0.001(3) 0.000(3)
C53 0.012(4) 0.027(5) 0.023(4) 0.003(3) 0.004(3) -0.002(3)
C54 0.010(4) 0.044(6) 0.024(4) -0.005(4) -0.001(3) 0.008(4)
C55 0.017(4) 0.032(5) 0.024(4) -0.016(4) -0.002(3) -0.004(4)
C56 0.009(4) 0.017(4) 0.030(4) -0.006(3) 0.008(3) -0.004(3)
C57 0.012(3) 0.010(4) 0.014(4) 0.003(3) 0.000(3) 0.003(3)
C58 0.014(4) 0.013(4) 0.012(3) 0.003(3) 0.002(3) -0.002(3)
C59 0.007(3) 0.012(4) 0.017(4) 0.002(3) 0.000(3) -0.001(3)
C60 0.013(4) 0.011(4) 0.013(3) 0.001(3) 0.004(3) 0.000(3)
C61 0.016(4) 0.009(4) 0.007(3) 0.003(3) 0.001(3) 0.001(3)
C62 0.012(4) 0.017(4) 0.011(3) 0.001(3) -0.001(3) 0.006(3)
C63 0.015(4) 0.022(4) 0.010(3) 0.005(3) 0.002(3) -0.002(3)
C64 0.017(4) 0.018(4) 0.012(3) 0.005(3) 0.001(3) -0.007(3)
C65 0.016(4) 0.022(4) 0.011(3) 0.006(3) 0.002(3) 0.005(3)
C66 0.031(4) 0.014(4) 0.016(4) -0.003(3) 0.004(3) -0.002(3)
C67 0.027(4) 0.027(5) 0.020(4) -0.004(4) -0.005(3) -0.015(4)
C68 0.016(4) 0.031(5) 0.017(4) 0.008(3) -0.004(3) 0.002(3)
C69 0.014(4) 0.027(5) 0.014(4) 0.005(3) -0.002(3) 0.002(3)
C70 0.018(4) 0.013(4) 0.012(3) 0.001(3) 0.000(3) 0.000(3)
C71 0.011(4) 0.027(5) 0.012(4) 0.001(3) 0.002(3) 0.003(3)
C72 0.032(5) 0.020(5) 0.024(4) -0.007(3) 0.010(4) -0.005(4)
C73 0.043(6) 0.038(6) 0.024(5) -0.011(4) 0.018(4) -0.006(5)
C74 0.032(5) 0.042(6) 0.021(4) 0.000(4) 0.014(4) -0.009(4)
C75 0.026(4) 0.031(5) 0.021(4) 0.005(4) 0.000(3) -0.009(4)
C76 0.016(4) 0.016(4) 0.017(4) -0.002(3) 0.000(3) 0.001(3)
C77 0.014(4) 0.012(4) 0.017(4) 0.001(3) 0.000(3) 0.001(3)
C78 0.013(4) 0.013(4) 0.012(3) -0.007(3) 0.004(3) -0.003(3)
C79 0.015(4) 0.015(4) 0.023(4) -0.007(3) 0.003(3) 0.000(3)
C80 0.018(4) 0.025(5) 0.026(4) -0.004(3) 0.006(3) -0.004(3)
C81 0.009(4) 0.037(5) 0.023(4) -0.008(4) -0.002(3) 0.001(3)
C82 0.022(4) 0.028(5) 0.018(4) -0.002(3) -0.003(3) 0.008(4)
C83 0.015(4) 0.019(4) 0.015(4) -0.005(3) 0.001(3) -0.004(3)
C84 0.040(5) 0.042(6) 0.024(5) 0.007(4) 0.002(4) 0.006(4)
Cl1 0.0359(12) 0.0375(14) 0.0322(12) 0.0028(10) 0.0064(9) 0.0058(10)
Cl2 0.0700(19) 0.0374(16) 0.0418(15) 0.0081(12) -0.0118(13) 0.0086(14)
P1 0.0251(12) 0.0250(13) 0.0408(14) 0.0133(11) 0.0051(10) -0.0011(10)
F1 0.033(4) 0.110(7) 0.137(8) 0.097(6) -0.012(4) -0.005(4)
F2 0.130(8) 0.043(5) 0.156(9) -0.034(5) 0.098(7) -0.024(5)
F3 0.036(3) 0.060(5) 0.090(5) 0.032(4) 0.008(3) -0.019(3)
F4 0.061(4) 0.068(5) 0.050(4) 0.034(3) -0.021(3) -0.027(4)
F5 0.088(5) 0.047(4) 0.065(5) -0.008(3) 0.002(4) -0.009(4)
F6 0.025(3) 0.045(4) 0.044(3) 0.011(3) 0.002(2) -0.008(2)
P2 0.0209(11) 0.0246(12) 0.0235(11) -0.0027(9) 0.0050(8) -0.0041(9)
F7 0.060(4) 0.031(3) 0.025(3) -0.004(2) 0.005(2) -0.007(3)
F8 0.044(4) 0.059(4) 0.067(4) 0.011(4) 0.034(3) -0.005(3)
F9 0.019(2) 0.043(3) 0.042(3) 0.003(3) -0.008(2) 0.005(2)
F10 0.057(4) 0.033(3) 0.023(3) -0.001(2) -0.008(2) 0.000(3)
F11 0.022(3) 0.055(4) 0.026(3) -0.004(3) 0.000(2) 0.001(2)
F12 0.071(4) 0.023(3) 0.041(3) 0.000(2) -0.012(3) -0.012(3)
P3 0.0289(13) 0.0540(18) 0.0262(13) 0.0032(12) -0.0013(10) 0.0034(12)
F13 0.036(3) 0.063(5) 0.073(5) -0.014(4) -0.015(3) 0.014(3)
F14 0.031(3) 0.076(5) 0.050(4) 0.017(3) 0.016(3) 0.016(3)
F15 0.077(6) 0.44(2) 0.269(16) 0.334(18) 0.083(8) 0.101(10)
F16 0.072(5) 0.087(6) 0.196(11) -0.098(7) -0.070(6) 0.050(5)
F17 0.052(4) 0.073(6) 0.126(8) 0.036(5) 0.034(4) 0.019(4)
F18 0.083(6) 0.134(9) 0.130(9) -0.082(7) -0.015(6) 0.022(6)
P4 0.0236(10) 0.0174(11) 0.0172(10) 0.0022(8) -0.0016(8) 0.0007(9)
F19 0.034(3) 0.026(3) 0.031(3) -0.006(2) -0.007(2) 0.001(2)
F20 0.052(3) 0.031(3) 0.024(3) 0.009(2) 0.003(2) -0.008(3)
F21 0.023(2) 0.025(3) 0.023(2) -0.002(2) 0.0023(19) 0.005(2)
F22 0.034(3) 0.030(3) 0.034(3) -0.003(2) -0.009(2) 0.012(2)
F23 0.028(3) 0.023(3) 0.023(3) 0.005(2) 0.003(2) 0.001(2)
F24 0.037(3) 0.020(3) 0.021(2) -0.001(2) -0.007(2) -0.008(2)

loop_
_atom_type_symbol
_atom_type_description
_atom_type_scat_dispersion_real
_atom_type_scat_dispersion_imag
_atom_type_scat_source
C C 0.0033 0.0016 'International Tables Vol C Tables 4.2.6.8 and 6.1.1.4'
H H 0.0000 0.0000 'International Tables Vol C Tables 4.2.6.8 and 6.1.1.4'
N N 0.0061 0.0033 'International Tables Vol C Tables 4.2.6.8 and 6.1.1.4'
F F 0.0171 0.0103 'International Tables Vol C Tables 4.2.6.8 and 6.1.1.4'
P P 0.1023 0.0942 'International Tables Vol C Tables 4.2.6.8 and 6.1.1.4'
Cu Cu 0.3201 1.2651 'International Tables Vol C Tables 4.2.6.8 and 6.1.1.4'
Cl Cl 0.1484 0.1585 'International Tables Vol C Tables 4.2.6.8 and 6.1.1.4'

loop_
_geom_angle_atom_site_label_1
_geom_angle_atom_site_label_2
_geom_angle_atom_site_label_3
_geom_angle
N4 Cu1 N3 129.3(3)
N4 Cu1 N2 114.8(3)
N3 Cu1 N2 102.4(3)
N4 Cu1 N1 125.3(3)
N3 Cu1 N1 86.9(3)
N2 Cu1 N1 88.7(3)
N9 Cu2 N5 173.9(3)
N10 Cu3 N6 172.8(3)
N8 Cu4 N7 172.4(3)
C9 N1 C1 119.2(7)
C9 N1 Cu1 123.9(6)
C1 N1 Cu1 116.2(5)
C16 N2 C3 117.4(8)
C16 N2 Cu1 130.2(7)
C3 N2 Cu1 112.4(6)
C23 N3 C5 114.2(7)
C23 N3 Cu1 130.7(6)
C5 N3 Cu1 111.6(5)
C7 N4 Cu1 176.8(7)
C36 N5 C30 119.6(6)
C36 N5 Cu2 121.8(6)
C30 N5 Cu2 118.5(5)
C43 N6 C32 119.1(6)
C43 N6 Cu3 121.2(5)
C32 N6 Cu3 119.2(5)
C50 N7 C34 116.0(6)
C50 N7 Cu4 127.6(5)
C34 N7 Cu4 115.7(4)
C63 N8 C57 117.5(6)
C63 N8 Cu4 123.2(5)
C57 N8 Cu4 119.0(4)
C70 N9 C61 117.3(6)
C70 N9 Cu2 125.1(5)
C61 N9 Cu2 117.3(5)
C77 N10 C59 117.9(6)
C77 N10 Cu3 126.2(5)
C59 N10 Cu3 115.9(5)
N1 C1 C6 107.2(6)
N1 C1 C2 112.4(7)
C6 C1 C2 109.8(7)
N1 C1 H1 109.1
C6 C1 H1 109.1
C2 C1 H1 109.1
C1 C2 C3 114.5(6)
C1 C2 H2A 108.6
C3 C2 H2A 108.6
C1 C2 H2B 108.6
C3 C2 H2B 108.6
H2A C2 H2B 107.6
N2 C3 C2 106.7(7)
N2 C3 C4 113.2(7)
C2 C3 C4 111.6(8)
N2 C3 H3 108.4
C2 C3 H3 108.4
C4 C3 H3 108.4
C5 C4 C3 116.0(7)
C5 C4 H4A 108.3
C3 C4 H4A 108.3
C5 C4 H4B 108.3
C3 C4 H4B 108.3
H4A C4 H4B 107.4
N3 C5 C4 110.9(8)
N3 C5 C6 109.1(6)
C4 C5 C6 112.3(7)
N3 C5 H5 108.2
C4 C5 H5 108.2
C6 C5 H5 108.2
C1 C6 C5 114.6(8)
C1 C6 H6A 108.6
C5 C6 H6A 108.6
C1 C6 H6B 108.6
C5 C6 H6B 108.6
H6A C6 H6B 107.6
N4 C7 C8 178.5(10)
C7 C8 H8A 109.5
C7 C8 H8B 109.5
H8A C8 H8B 109.5
C7 C8 H8C 109.5
H8A C8 H8C 109.5
H8B C8 H8C 109.5
N1 C9 C10 119.2(7)
N1 C9 H9 120.4
C10 C9 H9 120.4
C15 C10 C11 119.2(7)
C15 C10 C9 119.4(8)
C11 C10 C9 121.4(7)
C12 C11 C10 119.4(8)
C12 C11 H11 120.3
C10 C11 H11 120.3
C13 C12 C11 119.8(9)
C13 C12 H12 120.1
C11 C12 H12 120.1
C14 C13 C12 121.1(8)
C14 C13 H13 119.5
C12 C13 H13 119.5
C15 C14 C13 119.5(8)
C15 C14 H14 120.2
C13 C14 H14 120.2
C14 C15 C10 120.9(8)
C14 C15 H15 119.6
C10 C15 H15 119.6
N2 C16 C17 123.1(9)
N2 C16 H16 118.4
C17 C16 H16 118.4
C22 C17 C18 119.7(12)
C22 C17 C16 118.8(9)
C18 C17 C16 121.4(11)
C19 C18 C17 119.5(12)
C19 C18 H18 120.3
C17 C18 H18 120.3
C20 C19 C18 120.6(10)
C20 C19 H19 119.7
C18 C19 H19 119.7
C19 C20 C21 120.5(12)
C19 C20 H20 119.8
C21 C20 H20 119.8
C20 C21 C22 120.1(12)
C20 C21 H21 119.9
C22 C21 H21 119.9
C17 C22 C21 119.5(10)
C17 C22 H22 120.2
C21 C22 H22 120.2
N3 C23 C24 122.7(7)
N3 C23 H23 118.7
C24 C23 H23 118.7
C25 C24 C29 120.4(7)
C25 C24 C23 121.0(7)
C29 C24 C23 118.6(7)
C26 C25 C24 119.1(8)
C26 C25 H25 120.4
C24 C25 H25 120.4
C25 C26 C27 119.8(8)
C25 C26 H26 120.1
C27 C26 H26 120.1
C28 C27 C26 121.4(8)
C28 C27 H27 119.3
C26 C27 H27 119.3
C27 C28 C29 119.7(8)
C27 C28 H28 120.2
C29 C28 H28 120.2
C24 C29 C28 119.3(8)
C24 C29 H29 120.4
C28 C29 H29 120.4
N5 C30 C35 108.0(6)
N5 C30 C31 107.2(6)
C35 C30 C31 111.3(6)
N5 C30 H30 110.1
C35 C30 H30 110.1
C31 C30 H30 110.1
C32 C31 C30 112.2(6)
C32 C31 H31A 109.2
C30 C31 H31A 109.2
C32 C31 H31B 109.2
C30 C31 H31B 109.2
H31A C31 H31B 107.9
N6 C32 C31 108.6(6)
N6 C32 C33 108.4(6)
C31 C32 C33 111.1(6)
N6 C32 H32 109.6
C31 C32 H32 109.6
C33 C32 H32 109.6
C34 C33 C32 112.9(6)
C34 C33 H33A 109.0
C32 C33 H33A 109.0
C34 C33 H33B 109.0
C32 C33 H33B 109.0
H33A C33 H33B 107.8
N7 C34 C35 106.9(5)
N7 C34 C33 109.2(6)
C35 C34 C33 112.0(6)
N7 C34 H34 109.5
C35 C34 H34 109.5
C33 C34 H34 109.5
C30 C35 C34 113.3(6)
C30 C35 H35A 108.9
C34 C35 H35A 108.9
C30 C35 H35B 108.9
C34 C35 H35B 108.9
H35A C35 H35B 107.7
N5 C36 C37 123.6(7)
N5 C36 H36 118.2
C37 C36 H36 118.2
C42 C37 C38 119.4(7)
C42 C37 C36 120.7(7)
C38 C37 C36 119.9(7)
C37 C38 C39 119.3(8)
C37 C38 H38 120.4
C39 C38 H38 120.4
C40 C39 C38 120.7(9)
C40 C39 H39 119.6
C38 C39 H39 119.6
C39 C40 C41 119.8(8)
C39 C40 H40 120.1
C41 C40 H40 120.1
C42 C41 C40 119.8(8)
C42 C41 H41 120.1
C40 C41 H41 120.1
C41 C42 C37 121.0(8)
C41 C42 H42 119.5
C37 C42 H42 119.5
N6 C43 C44 122.1(7)
N6 C43 H43 119.0
C44 C43 H43 119.0
C49 C44 C45 120.0(7)
C49 C44 C43 120.4(7)
C45 C44 C43 119.6(7)
C44 C45 C46 118.8(8)
C44 C45 H45 120.6
C46 C45 H45 120.6
C47 C46 C45 120.1(8)
C47 C46 H46 120.0
C45 C46 H46 120.0
C46 C47 C48 120.9(8)
C46 C47 H47 119.5
C48 C47 H47 119.5
C49 C48 C47 119.6(8)
C49 C48 H48 120.2
C47 C48 H48 120.2
C48 C49 C44 120.4(8)
C48 C49 H49 119.8
C44 C49 H49 119.8
N7 C50 C51 124.6(7)
N7 C50 H50 117.7
C51 C50 H50 117.7
C52 C51 C56 119.3(7)
C52 C51 C50 123.9(7)
C56 C51 C50 116.8(7)
C51 C52 C53 120.6(7)
C51 C52 H52 119.7
C53 C52 H52 119.7
C54 C53 C52 119.3(8)
C54 C53 H53 120.3
C52 C53 H53 120.3
C53 C54 C55 120.9(7)
C53 C54 H54 119.6
C55 C54 H54 119.6
C56 C55 C54 119.8(8)
C56 C55 H55 120.1
C54 C55 H55 120.1
C55 C56 C51 120.0(8)
C55 C56 H56 120.0
C51 C56 H56 120.0
N8 C57 C58 109.1(6)
N8 C57 C62 109.6(6)
C58 C57 C62 110.6(6)
N8 C57 H57 109.2
C58 C57 H57 109.2
C62 C57 H57 109.2
C59 C58 C57 113.9(6)
C59 C58 H58A 108.8
C57 C58 H58A 108.8
C59 C58 H58B 108.8
C57 C58 H58B 108.8
H58A C58 H58B 107.7
N10 C59 C58 109.6(6)
N10 C59 C60 107.2(6)
C58 C59 C60 112.4(6)
N10 C59 H59 109.2
C58 C59 H59 109.2
C60 C59 H59 109.2
C61 C60 C59 113.2(6)
C61 C60 H60A 108.9
C59 C60 H60A 108.9
C61 C60 H60B 108.9
C59 C60 H60B 108.9
H60A C60 H60B 107.7
N9 C61 C60 110.2(5)
N9 C61 C62 106.6(6)
C60 C61 C62 110.5(6)
N9 C61 H61 109.8
C60 C61 H61 109.8
C62 C61 H61 109.8
C61 C62 C57 113.5(6)
C61 C62 H62A 108.9
C57 C62 H62A 108.9
C61 C62 H62B 108.9
C57 C62 H62B 108.9
H62A C62 H62B 107.7
N8 C63 C64 123.9(7)
N8 C63 H63 118.1
C64 C63 H63 118.1
C65 C64 C69 119.3(7)
C65 C64 C63 123.6(7)
C69 C64 C63 117.0(7)
C64 C65 C66 120.8(7)
C64 C65 H65 119.6
C66 C65 H65 119.6
C65 C66 C67 119.0(7)
C65 C66 H66 120.5
C67 C66 H66 120.5
C68 C67 C66 121.0(7)
C68 C67 H67 119.5
C66 C67 H67 119.5
C67 C68 C69 120.6(7)
C67 C68 H68 119.7
C69 C68 H68 119.7
C68 C69 C64 119.2(8)
C68 C69 H69 120.4
C64 C69 H69 120.4
N9 C70 C71 124.6(7)
N9 C70 H70 117.7
C71 C70 H70 117.7
C72 C71 C76 119.3(7)
C72 C71 C70 118.9(7)
C76 C71 C70 121.6(7)
C73 C72 C71 120.6(8)
C73 C72 H72 119.7
C71 C72 H72 119.7
C74 C73 C72 120.2(8)
C74 C73 H73 119.9
C72 C73 H73 119.9
C73 C74 C75 120.3(8)
C73 C74 H74 119.9
C75 C74 H74 119.9
C76 C75 C74 119.7(8)
C76 C75 H75 120.2
C74 C75 H75 120.2
C75 C76 C71 120.0(7)
C75 C76 H76 120.0
C71 C76 H76 120.0
N10 C77 C78 123.3(7)
N10 C77 H77 118.4
C78 C77 H77 118.4
C79 C78 C83 119.7(7)
C79 C78 C77 118.3(7)
C83 C78 C77 121.9(7)
C80 C79 C78 120.8(8)
C80 C79 H79 119.6
C78 C79 H79 119.6
C79 C80 C81 119.7(8)
C79 C80 H80 120.2
C81 C80 H80 120.2
C82 C81 C80 120.2(7)
C82 C81 H81 119.9
C80 C81 H81 119.9
C81 C82 C83 120.1(8)
C81 C82 H82 119.9
C83 C82 H82 119.9
C82 C83 C78 119.4(7)
C82 C83 H83 120.3
C78 C83 H83 120.3
Cl1 C84 Cl2 112.5(5)
Cl1 C84 H84A 109.1
Cl2 C84 H84A 109.1
Cl1 C84 H84B 109.1
Cl2 C84 H84B 109.1
H84A C84 H84B 107.8
F2 P1 F1 93.2(6)
F2 P1 F5 176.6(5)
F1 P1 F5 89.2(5)
F2 P1 F3 90.7(4)
F1 P1 F3 91.4(4)
F5 P1 F3 91.7(4)
F2 P1 F4 89.6(5)
F1 P1 F4 177.0(5)
F5 P1 F4 87.9(4)
F3 P1 F4 89.5(3)
F2 P1 F6 87.7(4)
F1 P1 F6 88.6(3)
F5 P1 F6 89.9(4)
F3 P1 F6 178.4(4)
F4 P1 F6 90.6(3)
F8 P2 F12 91.9(4)
F8 P2 F11 177.1(4)
F12 P2 F11 90.1(3)
F8 P2 F10 91.8(4)
F12 P2 F10 90.0(3)
F11 P2 F10 90.2(3)
F8 P2 F9 89.2(3)
F12 P2 F9 90.5(3)
F11 P2 F9 88.7(3)
F10 P2 F9 178.8(3)
F8 P2 F7 89.9(3)
F12 P2 F7 178.2(4)
F11 P2 F7 88.1(3)
F10 P2 F7 89.6(3)
F9 P2 F7 89.8(3)
F15 P3 F16 99.9(10)
F15 P3 F18 93.6(10)
F16 P3 F18 166.5(7)
F15 P3 F17 175.3(10)
F16 P3 F17 84.7(6)
F18 P3 F17 81.8(6)
F15 P3 F13 89.3(5)
F16 P3 F13 90.1(4)
F18 P3 F13 89.9(4)
F17 P3 F13 91.8(4)
F15 P3 F14 90.6(4)
F16 P3 F14 88.8(4)
F18 P3 F14 91.2(4)
F17 P3 F14 88.5(4)
F13 P3 F14 178.9(4)
F22 P4 F19 90.9(3)
F22 P4 F20 90.0(3)
F19 P4 F20 90.9(3)
F22 P4 F23 89.8(3)
F19 P4 F23 89.7(3)
F20 P4 F23 179.4(3)
F22 P4 F21 179.1(3)
F19 P4 F21 90.0(3)
F20 P4 F21 90.1(3)
F23 P4 F21 90.1(3)
F22 P4 F24 89.5(3)
F19 P4 F24 178.7(3)
F20 P4 F24 90.4(3)
F23 P4 F24 89.1(3)
F21 P4 F24 89.6(3)

loop_
_geom_bond_atom_site_label_1
_geom_bond_atom_site_label_2
_geom_bond_distance
Cu1 N4 1.933(7)
Cu1 N3 2.063(7)
Cu1 N2 2.068(7)
Cu1 N1 2.105(7)
Cu2 N9 1.902(6)
Cu2 N5 1.922(6)
Cu3 N10 1.906(6)
Cu3 N6 1.913(6)
Cu4 N8 1.907(6)
Cu4 N7 1.909(6)
N1 C9 1.283(10)
N1 C1 1.473(10)
N2 C16 1.270(13)
N2 C3 1.450(12)
N3 C23 1.277(10)
N3 C5 1.488(10)
N4 C7 1.132(10)
N5 C36 1.265(9)
N5 C30 1.471(9)
N6 C43 1.269(9)
N6 C32 1.483(9)
N7 C50 1.292(9)
N7 C34 1.494(9)
N8 C63 1.291(9)
N8 C57 1.475(9)
N9 C70 1.288(9)
N9 C61 1.475(9)
N10 C77 1.282(9)
N10 C59 1.479(9)
C1 C6 1.533(12)
C1 C2 1.540(12)
C1 H1 1.0000
C2 C3 1.545(12)
C2 H2A 0.9900
C2 H2B 0.9900
C3 C4 1.559(13)
C3 H3 1.0000
C4 C5 1.527(13)
C4 H4A 0.9900
C4 H4B 0.9900
C5 C6 1.543(11)
C5 H5 1.0000
C6 H6A 0.9900
C6 H6B 0.9900
C7 C8 1.454(12)
C8 H8A 0.9800
C8 H8B 0.9800
C8 H8C 0.9800
C9 C10 1.467(11)
C9 H9 0.9500
C10 C15 1.401(11)
C10 C11 1.414(11)
C11 C12 1.400(12)
C11 H11 0.9500
C12 C13 1.392(13)
C12 H12 0.9500
C13 C14 1.386(13)
C13 H13 0.9500
C14 C15 1.384(11)
C14 H14 0.9500
C15 H15 0.9500
C16 C17 1.511(16)
C16 H16 0.9500
C17 C22 1.376(16)
C17 C18 1.392(14)
C18 C19 1.384(17)
C18 H18 0.9500
C19 C20 1.359(17)
C19 H19 0.9500
C20 C21 1.363(15)
C20 H20 0.9500
C21 C22 1.398(15)
C21 H21 0.9500
C22 H22 0.9500
C23 C24 1.482(11)
C23 H23 0.9500
C24 C25 1.393(12)
C24 C29 1.404(12)
C25 C26 1.391(11)
C25 H25 0.9500
C26 C27 1.399(12)
C26 H26 0.9500
C27 C28 1.358(12)
C27 H27 0.9500
C28 C29 1.405(12)
C28 H28 0.9500
C29 H29 0.9500
C30 C35 1.518(9)
C30 C31 1.538(10)
C30 H30 1.0000
C31 C32 1.531(10)
C31 H31A 0.9900
C31 H31B 0.9900
C32 C33 1.537(9)
C32 H32 1.0000
C33 C34 1.531(9)
C33 H33A 0.9900
C33 H33B 0.9900
C34 C35 1.531(10)
C34 H34 1.0000
C35 H35A 0.9900
C35 H35B 0.9900
C36 C37 1.473(10)
C36 H36 0.9500
C37 C42 1.386(11)
C37 C38 1.390(11)
C38 C39 1.394(11)
C38 H38 0.9500
C39 C40 1.375(13)
C39 H39 0.9500
C40 C41 1.385(14)
C40 H40 0.9500
C41 C42 1.373(12)
C41 H41 0.9500
C42 H42 0.9500
C43 C44 1.466(10)
C43 H43 0.9500
C44 C49 1.387(11)
C44 C45 1.396(10)
C45 C46 1.404(11)
C45 H45 0.9500
C46 C47 1.368(13)
C46 H46 0.9500
C47 C48 1.383(13)
C47 H47 0.9500
C48 C49 1.377(12)
C48 H48 0.9500
C49 H49 0.9500
C50 C51 1.470(10)
C50 H50 0.9500
C51 C52 1.386(11)
C51 C56 1.403(10)
C52 C53 1.399(10)
C52 H52 0.9500
C53 C54 1.378(12)
C53 H53 0.9500
C54 C55 1.390(12)
C54 H54 0.9500
C55 C56 1.387(11)
C55 H55 0.9500
C56 H56 0.9500
C57 C58 1.522(10)
C57 C62 1.534(10)
C57 H57 1.0000
C58 C59 1.516(10)
C58 H58A 0.9900
C58 H58B 0.9900
C59 C60 1.525(10)
C59 H59 1.0000
C60 C61 1.515(10)
C60 H60A 0.9900
C60 H60B 0.9900
C61 C62 1.530(10)
C61 H61 1.0000
C62 H62A 0.9900
C62 H62B 0.9900
C63 C64 1.455(10)
C63 H63 0.9500
C64 C65 1.380(11)
C64 C69 1.414(10)
C65 C66 1.392(10)
C65 H65 0.9500
C66 C67 1.395(11)
C66 H66 0.9500
C67 C68 1.361(12)
C67 H67 0.9500
C68 C69 1.389(11)
C68 H68 0.9500
C69 H69 0.9500
C70 C71 1.453(10)
C70 H70 0.9500
C71 C72 1.386(11)
C71 C76 1.404(11)
C72 C73 1.383(12)
C72 H72 0.9500
C73 C74 1.363(13)
C73 H73 0.9500
C74 C75 1.408(12)
C74 H74 0.9500
C75 C76 1.376(11)
C75 H75 0.9500
C76 H76 0.9500
C77 C78 1.475(10)
C77 H77 0.9500
C78 C79 1.390(10)
C78 C83 1.399(11)
C79 C80 1.368(11)
C79 H79 0.9500
C80 C81 1.405(12)
C80 H80 0.9500
C81 C82 1.375(12)
C81 H81 0.9500
C82 C83 1.397(10)
C82 H82 0.9500
C83 H83 0.9500
C84 Cl1 1.758(10)
C84 Cl2 1.760(10)
C84 H84A 0.9900
C84 H84B 0.9900
P1 F2 1.569(8)
P1 F1 1.582(7)
P1 F5 1.583(7)
P1 F3 1.587(6)
P1 F4 1.590(6)
P1 F6 1.613(5)
P2 F8 1.583(6)
P2 F12 1.591(6)
P2 F11 1.596(5)
P2 F10 1.604(5)
P2 F9 1.607(5)
P2 F7 1.619(6)
P3 F15 1.466(8)
P3 F16 1.537(8)
P3 F18 1.582(9)
P3 F17 1.583(8)
P3 F13 1.606(6)
P3 F14 1.606(6)
P4 F22 1.594(5)
P4 F19 1.597(5)
P4 F20 1.598(5)
P4 F23 1.599(5)
P4 F21 1.602(5)
P4 F24 1.610(5)

loop_
_geom_torsion_atom_site_label_1
_geom_torsion_atom_site_label_2
_geom_torsion_atom_site_label_3
_geom_torsion_atom_site_label_4
_geom_torsion
N4 Cu1 N1 C9 3.0(8)
N3 Cu1 N1 C9 -134.7(7)
N2 Cu1 N1 C9 122.8(7)
N4 Cu1 N1 C1 -166.6(5)
N3 Cu1 N1 C1 55.8(6)
N2 Cu1 N1 C1 -46.7(6)
N4 Cu1 N2 C16 5.5(9)
N3 Cu1 N2 C16 150.1(8)
N1 Cu1 N2 C16 -123.3(9)
N4 Cu1 N2 C3 -174.8(5)
N3 Cu1 N2 C3 -30.2(6)
N1 Cu1 N2 C3 56.4(6)
N4 Cu1 N3 C23 -33.4(9)
N2 Cu1 N3 C23 -170.6(7)
N1 Cu1 N3 C23 101.4(8)
N4 Cu1 N3 C5 169.4(5)
N2 Cu1 N3 C5 32.2(6)
N1 Cu1 N3 C5 -55.8(6)
N3 Cu1 N4 C7 -173(100)
N2 Cu1 N4 C7 -40(14)
N1 Cu1 N4 C7 67(14)
N9 Cu2 N5 C36 -169(2)
N9 Cu2 N5 C30 16(3)
N10 Cu3 N6 C43 157.0(18)
N10 Cu3 N6 C32 -15(2)
N8 Cu4 N7 C50 -121.1(18)
N8 Cu4 N7 C34 49(2)
N7 Cu4 N8 C63 146.8(17)
N7 Cu4 N8 C57 -27(2)
N5 Cu2 N9 C70 176(2)
N5 Cu2 N9 C61 3(3)
N6 Cu3 N10 C77 -142.1(18)
N6 Cu3 N10 C59 36(2)
C9 N1 C1 C6 124.8(8)
Cu1 N1 C1 C6 -65.1(8)
C9 N1 C1 C2 -114.4(9)
Cu1 N1 C1 C2 55.6(8)
N1 C1 C2 C3 -65.1(9)
C6 C1 C2 C3 54.2(9)
C16 N2 C3 C2 105.6(9)
Cu1 N2 C3 C2 -74.1(7)
C16 N2 C3 C4 -131.3(9)
Cu1 N2 C3 C4 48.9(9)
C1 C2 C3 N2 74.6(9)
C1 C2 C3 C4 -49.4(9)
N2 C3 C4 C5 -75.7(10)
C2 C3 C4 C5 44.6(10)
C23 N3 C5 C4 145.4(7)
Cu1 N3 C5 C4 -53.4(7)
C23 N3 C5 C6 -90.5(9)
Cu1 N3 C5 C6 70.8(8)
C3 C4 C5 N3 77.6(9)
C3 C4 C5 C6 -44.7(10)
N1 C1 C6 C5 68.3(9)
C2 C1 C6 C5 -54.1(9)
N3 C5 C6 C1 -73.4(9)
C4 C5 C6 C1 49.9(9)
Cu1 N4 C7 C8 50(46)
C1 N1 C9 C10 -171.6(8)
Cu1 N1 C9 C10 19.2(11)
N1 C9 C10 C15 46.3(12)
N1 C9 C10 C11 -132.6(9)
C15 C10 C11 C12 -3.2(13)
C9 C10 C11 C12 175.8(8)
C10 C11 C12 C13 1.9(14)
C11 C12 C13 C14 -0.4(15)
C12 C13 C14 C15 0.3(14)
C13 C14 C15 C10 -1.7(13)
C11 C10 C15 C14 3.1(12)
C9 C10 C15 C14 -175.9(8)
C3 N2 C16 C17 -166.8(8)
Cu1 N2 C16 C17 12.9(14)
N2 C16 C17 C22 45.8(13)
N2 C16 C17 C18 -136.4(10)
C22 C17 C18 C19 -2.5(14)
C16 C17 C18 C19 179.8(9)
C17 C18 C19 C20 -0.3(15)
C18 C19 C20 C21 3.0(16)
C19 C20 C21 C22 -2.9(16)
C18 C17 C22 C21 2.5(14)
C16 C17 C22 C21 -179.6(8)
C20 C21 C22 C17 0.1(15)
C5 N3 C23 C24 175.5(7)
Cu1 N3 C23 C24 18.8(12)
N3 C23 C24 C25 30.4(12)
N3 C23 C24 C29 -148.2(8)
C29 C24 C25 C26 4.8(11)
C23 C24 C25 C26 -173.7(7)
C24 C25 C26 C27 -0.5(11)
C25 C26 C27 C28 -3.3(12)
C26 C27 C28 C29 2.7(12)
C25 C24 C29 C28 -5.5(12)
C23 C24 C29 C28 173.1(7)
C27 C28 C29 C24 1.7(12)
C36 N5 C30 C35 -121.6(7)
Cu2 N5 C30 C35 53.7(7)
C36 N5 C30 C31 118.4(7)
Cu2 N5 C30 C31 -66.3(6)
N5 C30 C31 C32 172.4(6)
C35 C30 C31 C32 54.6(8)
C43 N6 C32 C31 -122.4(7)
Cu3 N6 C32 C31 50.2(7)
C43 N6 C32 C33 116.8(7)
Cu3 N6 C32 C33 -70.6(7)
C30 C31 C32 N6 -173.5(6)
C30 C31 C32 C33 -54.4(8)
N6 C32 C33 C34 171.9(6)
C31 C32 C33 C34 52.7(8)
C50 N7 C34 C35 95.8(7)
Cu4 N7 C34 C35 -75.7(6)
C50 N7 C34 C33 -142.7(6)
Cu4 N7 C34 C33 45.7(7)
C32 C33 C34 N7 -169.3(6)
C32 C33 C34 C35 -51.0(8)
N5 C30 C35 C34 -170.2(6)
C31 C30 C35 C34 -52.9(8)
N7 C34 C35 C30 170.9(6)
C33 C34 C35 C30 51.3(8)
C30 N5 C36 C37 -175.4(6)
Cu2 N5 C36 C37 9.5(10)
N5 C36 C37 C42 -144.8(8)
N5 C36 C37 C38 35.4(11)
C42 C37 C38 C39 1.3(11)
C36 C37 C38 C39 -178.9(7)
C37 C38 C39 C40 -0.1(13)
C38 C39 C40 C41 -0.8(14)
C39 C40 C41 C42 0.5(14)
C40 C41 C42 C37 0.7(13)
C38 C37 C42 C41 -1.6(12)
C36 C37 C42 C41 178.6(7)
C32 N6 C43 C44 -175.7(6)
Cu3 N6 C43 C44 12.0(9)
N6 C43 C44 C49 44.3(11)
N6 C43 C44 C45 -137.1(8)
C49 C44 C45 C46 -2.0(12)
C43 C44 C45 C46 179.4(7)
C44 C45 C46 C47 3.2(12)
C45 C46 C47 C48 -2.7(14)
C46 C47 C48 C49 0.9(14)
C47 C48 C49 C44 0.3(13)
C45 C44 C49 C48 0.3(12)
C43 C44 C49 C48 178.9(8)
C34 N7 C50 C51 -174.8(6)
Cu4 N7 C50 C51 -4.5(10)
N7 C50 C51 C52 26.4(11)
N7 C50 C51 C56 -154.0(7)
C56 C51 C52 C53 4.2(11)
C50 C51 C52 C53 -176.3(7)
C51 C52 C53 C54 -2.3(11)
C52 C53 C54 C55 0.5(12)
C53 C54 C55 C56 -0.6(13)
C54 C55 C56 C51 2.5(12)
C52 C51 C56 C55 -4.2(11)
C50 C51 C56 C55 176.2(7)
C63 N8 C57 C58 115.1(7)
Cu4 N8 C57 C58 -70.9(7)
C63 N8 C57 C62 -123.8(7)
Cu4 N8 C57 C62 50.2(7)
N8 C57 C58 C59 171.2(6)
C62 C57 C58 C59 50.7(8)
C77 N10 C59 C58 -132.9(7)
Cu3 N10 C59 C58 48.4(7)
C77 N10 C59 C60 104.8(7)
Cu3 N10 C59 C60 -73.9(6)
C57 C58 C59 N10 -169.6(6)
C57 C58 C59 C60 -50.4(8)
N10 C59 C60 C61 171.9(6)
C58 C59 C60 C61 51.4(8)
C70 N9 C61 C60 -121.4(7)
Cu2 N9 C61 C60 53.0(7)
C70 N9 C61 C62 118.6(7)
Cu2 N9 C61 C62 -67.0(6)
C59 C60 C61 N9 -170.4(6)
C59 C60 C61 C62 -52.8(8)
N9 C61 C62 C57 174.0(6)
C60 C61 C62 C57 54.2(8)
N8 C57 C62 C61 -173.2(6)
C58 C57 C62 C61 -53.0(8)
C57 N8 C63 C64 -174.7(6)
Cu4 N8 C63 C64 11.6(10)
N8 C63 C64 C65 33.7(11)
N8 C63 C64 C69 -150.0(7)
C69 C64 C65 C66 3.9(11)
C63 C64 C65 C66 -179.9(7)
C64 C65 C66 C67 -1.6(12)
C65 C66 C67 C68 -0.5(12)
C66 C67 C68 C69 0.1(13)
C67 C68 C69 C64 2.3(12)
C65 C64 C69 C68 -4.3(11)
C63 C64 C69 C68 179.3(7)
C61 N9 C70 C71 -172.3(6)
Cu2 N9 C70 C71 13.8(10)
N9 C70 C71 C72 -151.0(8)
N9 C70 C71 C76 34.3(11)
C76 C71 C72 C73 0.3(13)
C70 C71 C72 C73 -174.6(8)
C71 C72 C73 C74 0.2(15)
C72 C73 C74 C75 0.0(15)
C73 C74 C75 C76 -0.7(14)
C74 C75 C76 C71 1.2(12)
C72 C71 C76 C75 -1.0(11)
C70 C71 C76 C75 173.7(7)
C59 N10 C77 C78 -173.2(6)
Cu3 N10 C77 C78 5.4(10)
N10 C77 C78 C79 -148.3(7)
N10 C77 C78 C83 35.6(11)
C83 C78 C79 C80 -2.7(11)
C77 C78 C79 C80 -179.0(7)
C78 C79 C80 C81 0.3(12)
C79 C80 C81 C82 1.9(12)
C80 C81 C82 C83 -1.6(12)
C81 C82 C83 C78 -0.9(11)
C79 C78 C83 C82 3.0(11)
C77 C78 C83 C82 179.1(7)
